data_7028187
loop_
_publ_author_name
'Pereira, Eul\'alia'
'Gomes, L\'igia'
'Castro, Baltazar de'

_publ_section_title
;
 Synthesis, spectroscopic and electrochemical study of nickel-(II) and
 -(I) complexes with Schiff-base ligands giving a NN&#x2032;OS
 co-ordination sphere
;
_journal_issue 4
_journal_name_full 'Journal of the Chemical Society, Dalton Transactions'
_journal_page_first 629
_journal_paper_doi 10.1039/a705685k
_journal_year 1998
_chemical_formula_analytical 'C17 H20 N2 Ni S2'
_chemical_formula_moiety ' '
_chemical_formula_structural 'C17 H20 N2 Ni S2'
_chemical_formula_sum 'C17 H20 N2 Ni O S2'
_chemical_formula_weight 391.16
_chemical_name_common '[Ni(cdsalpd)]'
_chemical_name_systematic
;

 ?

;
_space_group_IT_number 14
_symmetry_cell_setting monoclinic
_symmetry_space_group_name_Hall '-P 2yn'
_symmetry_space_group_name_H-M 'P 1 21/n 1'
_atom_sites_solution_hydrogens difmap
_atom_sites_solution_primary direct
_atom_sites_solution_secondary difmap
_audit_creation_method SHELXL
_cell_angle_alpha 90.00
_cell_angle_beta 97.94(2)
_cell_angle_gamma 90.00
_cell_formula_units_Z 4
_cell_length_a 8.924(5)
_cell_length_b 16.889(8)
_cell_length_c 12.051(6)
_cell_measurement_reflns_used 3707
_cell_measurement_temperature 203(2)
_cell_measurement_theta_max 26.99
_cell_measurement_theta_min 2.09
_cell_volume 1798.9(16)
_computing_cell_refinement 'Stoe DIF4'
_computing_data_collection 'Stoe DIF4'
_computing_data_reduction 'Stoe REDU4'
_computing_molecular_graphics ORTEP
_computing_publication_material SHELXL-93
_computing_structure_refinement 'SHELXL-93 (Sheldrick, 1993)'
_computing_structure_solution 'SHELXS-86 (Sheldrick, 1990)'
_diffrn_ambient_temperature 203(2)
_diffrn_measurement_device 'Stoe stadi IV 4-circle-diffractometer'
_diffrn_measurement_method 'Profile fitted 2\q/\w scans (Clegg, 1981)'
_diffrn_radiation_monochromator graphite
_diffrn_radiation_source 'fine-focus sealed tube'
_diffrn_radiation_type MoK\a
_diffrn_radiation_wavelength 0.71069
_diffrn_reflns_av_R_equivalents 0.0233
_diffrn_reflns_av_sigmaI/netI 0.0209
_diffrn_reflns_limit_h_max 10
_diffrn_reflns_limit_h_min -1
_diffrn_reflns_limit_k_max 20
_diffrn_reflns_limit_k_min -13
_diffrn_reflns_limit_l_max 15
_diffrn_reflns_limit_l_min -15
_diffrn_reflns_number 4091
_diffrn_reflns_theta_max 26.99
_diffrn_reflns_theta_min 2.09
_diffrn_standards_decay_% 0
_diffrn_standards_interval_time 90
_diffrn_standards_number 15
_exptl_absorpt_coefficient_mu 1.287
_exptl_absorpt_correction_T_max ****
_exptl_absorpt_correction_T_min ****
_exptl_absorpt_correction_type empirical
_exptl_crystal_colour 'dark brown'
_exptl_crystal_density_diffrn 1.444
_exptl_crystal_density_method none
_exptl_crystal_description prismatic
_exptl_crystal_F_000 816
_exptl_crystal_size_max 0.4
_exptl_crystal_size_mid 0.3
_exptl_crystal_size_min 0.2
_refine_diff_density_max 0.374
_refine_diff_density_min -0.397
_refine_diff_density_rms 0.046
_refine_ls_extinction_coef 0.0030(3)
_refine_ls_extinction_expression Fc^*^=kFc[1+0.001xFc^2^\l^3^/sin(2\q)]^-1/4^
_refine_ls_extinction_method SHELXL
_refine_ls_goodness_of_fit_all 1.058
_refine_ls_goodness_of_fit_obs 1.059
_refine_ls_matrix_type full
_refine_ls_number_parameters 280
_refine_ls_number_reflns 3707
_refine_ls_number_restraints 0
_refine_ls_restrained_S_all 1.082
_refine_ls_restrained_S_obs 1.059
_refine_ls_R_factor_all 0.0333
_refine_ls_R_factor_obs 0.0271
_refine_ls_shift/esd_max 0.003
_refine_ls_shift/esd_mean 0.000
_refine_ls_structure_factor_coef Fsqd
_refine_ls_weighting_details 'w=1/[\s^2^(Fo^2^)+(0.0340P)^2^+0.6495P] where P=(Fo^2^+2Fc^2^)/3'
_refine_ls_weighting_scheme calc
_refine_ls_wR_factor_all 0.0749
_refine_ls_wR_factor_obs 0.0687
_reflns_number_observed 3289
_reflns_number_total 3713
_reflns_observed_criterion >2sigma(I)
_cod_data_source_file k705685sup1.cif
_cod_data_source_block l4
_cod_depositor_comments
;
The following automatic conversions were performed:

'_refine_ls_weighting_scheme' value 'calc
w=1/[\s^2^(Fo^2^)+(0.0340P)^2^+0.6495P] where P=(Fo^2^+2Fc^2^)/3' was
changed to 'calc'. New tag '_refine_ls_weighting_details' was
created. The value of the new tag was set to
'w=1/[\s^2^(Fo^2^)+(0.0340P)^2^+0.6495P] where P=(Fo^2^+2Fc^2^)/3'.

Automatic conversion script
Id: cif_fix_values 3143 2015-03-26 13:38:13Z robertas 
;
_cod_original_sg_symbol_H-M P2(1)/n
_cod_database_code 7028187

loop_
_symmetry_equiv_pos_as_xyz
'x, y, z'
'-x+1/2, y+1/2, -z+1/2'
'-x, -y, -z'
'x-1/2, -y-1/2, z-1/2'

loop_
_atom_site_aniso_label
_atom_site_aniso_U_11
_atom_site_aniso_U_22
_atom_site_aniso_U_33
_atom_site_aniso_U_23
_atom_site_aniso_U_13
_atom_site_aniso_U_12
Ni1 0.03374(14) 0.03332(14) 0.03161(13) 0.00084(9) 0.00381(9) -0.00081(9)
S2 0.0429(3) 0.0403(3) 0.0382(2) -0.0016(2) 0.0062(2) 0.0060(2)
S1 0.0401(3) 0.0808(5) 0.0768(4) 0.0021(3) 0.0175(3) 0.0120(3)
N1 0.0334(8) 0.0411(9) 0.0319(7) 0.0024(6) 0.0003(6) -0.0011(6)
N2 0.0366(8) 0.0372(8) 0.0342(8) -0.0032(6) 0.0014(6) -0.0020(6)
C1 0.0411(10) 0.0411(10) 0.0288(8) -0.0006(7) 0.0004(7) -0.0042(8)
C2 0.0543(13) 0.0546(13) 0.0408(11) 0.0122(10) 0.0052(9) -0.0032(11)
C4 0.0462(12) 0.072(2) 0.0503(12) -0.0012(11) 0.0125(10) -0.0146(11)
C5 0.0361(9) 0.0523(12) 0.0327(9) -0.0038(8) 0.0061(7) -0.0053(8)
C6 0.0340(9) 0.0482(12) 0.0391(10) 0.0039(9) -0.0051(7) -0.0025(8)
C7 0.0384(11) 0.0433(11) 0.0508(11) 0.0045(9) -0.0034(8) 0.0021(9)
C8 0.0455(11) 0.0346(10) 0.0468(11) -0.0032(8) 0.0007(8) -0.0005(8)
C9 0.0399(10) 0.0487(11) 0.0323(9) -0.0071(8) 0.0030(7) -0.0011(8)
C10 0.0411(10) 0.0545(12) 0.0286(8) -0.0025(8) 0.0007(7) -0.0119(9)
C11 0.0527(13) 0.077(2) 0.0351(10) -0.0030(11) 0.0085(9) -0.0139(12)
C12 0.0616(15) 0.094(2) 0.0385(11) 0.0070(12) 0.0084(10) -0.0294(14)
C13 0.0624(14) 0.069(2) 0.0407(11) 0.0174(11) -0.0116(10) -0.0322(13)
C14 0.0517(12) 0.0479(12) 0.0416(11) 0.0070(9) -0.0088(9) -0.0152(10)
C15 0.0407(10) 0.0471(11) 0.0321(9) 0.0025(8) -0.0037(7) -0.0110(8)
C16 0.0336(9) 0.0543(12) 0.0339(9) -0.0100(8) 0.0030(7) 0.0006(8)
C17 0.0458(13) 0.071(2) 0.072(2) -0.0151(14) -0.0125(12) 0.0164(12)
O1 0.0548(8) 0.0405(8) 0.0501(8) 0.0087(6) 0.0167(7) 0.0018(6)

loop_
_atom_site_label
_atom_site_type_symbol
_atom_site_fract_x
_atom_site_fract_y
_atom_site_fract_z
_atom_site_U_iso_or_equiv
_atom_site_thermal_displace_type
_atom_site_occupancy
_atom_site_calc_flag
_atom_site_refinement_flags
_atom_site_disorder_group
Ni1 Ni 0.03130(2) 0.532642(14) 0.20029(2) 0.03296(9) Uani 1 d . .
S2 S -0.16471(5) 0.60074(3) 0.23654(4) 0.04040(12) Uani 1 d . .
S1 S -0.45897(7) 0.56839(5) 0.32051(6) 0.0650(2) Uani 1 d . .
N1 N 0.0327(2) 0.45796(9) 0.31876(12) 0.0359(3) Uani 1 d . .
N2 N 0.1611(2) 0.46368(9) 0.12850(13) 0.0363(3) Uani 1 d . .
C1 C -0.0784(2) 0.43250(12) 0.37034(14) 0.0374(4) Uani 1 d . .
C2 C -0.0668(3) 0.3632(2) 0.4550(2) 0.0500(5) Uani 1 d . .
H2A H -0.0089(29) 0.3189(16) 0.4346(21) 0.063(7) Uiso 1 d . .
H2B H -0.0148(30) 0.3827(16) 0.5235(23) 0.068(8) Uiso 1 d . .
C3A C -0.2321(4) 0.3346(2) 0.4498(3) 0.0565(8) Uiso 0.74 d P 1
H3A1 H -0.2505(4) 0.3125(2) 0.5219(3) 0.068 Uiso 0.74 calc PR 1
H3A2 H -0.2563(4) 0.2945(2) 0.3914(3) 0.068 Uiso 0.74 calc PR 1
C3B C -0.2226(11) 0.3589(6) 0.4967(9) 0.058(2) Uiso 0.26 d P 2
H3B1 H -0.2605(11) 0.3044(6) 0.4927(9) 0.070 Uiso 0.26 calc PR 2
H3B2 H -0.2148(11) 0.3770(6) 0.5745(9) 0.070 Uiso 0.26 calc PR 2
C4 C -0.3270(3) 0.4119(2) 0.4213(2) 0.0555(6) Uani 1 d . .
H4A H -0.4096(31) 0.3952(16) 0.3750(23) 0.069(8) Uiso 1 d . .
H4B H -0.3636(34) 0.4426(18) 0.4821(27) 0.084(9) Uiso 1 d . .
C5 C -0.2289(2) 0.46500(12) 0.3574(2) 0.0402(4) Uani 1 d . .
C6 C 0.1867(2) 0.42551(13) 0.3548(2) 0.0414(4) Uani 1 d . .
H6A H 0.1953(24) 0.4058(13) 0.4313(18) 0.044(6) Uiso 1 d . .
H6B H 0.2538(24) 0.4708(12) 0.3552(18) 0.040(5) Uiso 1 d . .
C7 C 0.2291(2) 0.35957(13) 0.2755(2) 0.0451(5) Uani 1 d . .
H7A H 0.3393(28) 0.3577(14) 0.2804(19) 0.053(6) Uiso 1 d . .
H7B H 0.1948(29) 0.3083(16) 0.2977(21) 0.066(8) Uiso 1 d . .
C8 C 0.1582(2) 0.37570(12) 0.1550(2) 0.0428(4) Uani 1 d . .
H8A H 0.2082(25) 0.3445(13) 0.1020(19) 0.048(6) Uiso 1 d . .
H8B H 0.0487(25) 0.3578(13) 0.1425(17) 0.044(6) Uiso 1 d . .
C9 C 0.2353(2) 0.48568(13) 0.0489(2) 0.0405(4) Uani 1 d . .
H9 H 0.2927(25) 0.4420(13) 0.0125(19) 0.047(6) Uiso 1 d . .
C10 C 0.2469(2) 0.56790(13) 0.00901(15) 0.0418(4) Uani 1 d . .
C11 C 0.3496(3) 0.5839(2) -0.0683(2) 0.0549(6) Uani 1 d . .
H11 H 0.4045(29) 0.5382(14) -0.0890(21) 0.056(7) Uiso 1 d . .
C12 C 0.3669(3) 0.6610(2) -0.1079(2) 0.0647(7) Uani 1 d . .
H12 H 0.4384(35) 0.6744(18) -0.1576(26) 0.089(9) Uiso 1 d . .
C13 C 0.2792(3) 0.7243(2) -0.0745(2) 0.0592(7) Uani 1 d . .
H13 H 0.2886(27) 0.7774(16) -0.1033(21) 0.062(7) Uiso 1 d . .
C14 C 0.1760(3) 0.71049(14) -0.0016(2) 0.0485(5) Uani 1 d . .
H14 H 0.1199(28) 0.7522(16) 0.0181(20) 0.059(7) Uiso 1 d . .
C15 C 0.1576(2) 0.63177(12) 0.04294(15) 0.0408(4) Uani 1 d . .
C16 C -0.2725(2) 0.53745(12) 0.3070(2) 0.0408(4) Uani 1 d . .
C17 C -0.4975(3) 0.6562(2) 0.2330(3) 0.0646(7) Uani 1 d . .
H17A H -0.5984(41) 0.6690(20) 0.2328(28) 0.102(11) Uiso 1 d . .
H17B H -0.4831(33) 0.6445(18) 0.1590(26) 0.081(9) Uiso 1 d . .
H17C H -0.4367(34) 0.7051(18) 0.2640(26) 0.088(9) Uiso 1 d . .
O1 O 0.0564(2) 0.62218(8) 0.11101(12) 0.0476(3) Uani 1 d . .

loop_
_atom_type_symbol
_atom_type_description
_atom_type_scat_dispersion_real
_atom_type_scat_dispersion_imag
_atom_type_scat_source
C C 0.0033 0.0016 'International Tables Vol C Tables 4.2.6.8 and 6.1.1.4'
O O 0.0106 0.0060 'International Tables Vol C Tables 4.2.6.8 and 6.1.1.4'
N N 0.0061 0.0033 'International Tables Vol C Tables 4.2.6.8 and 6.1.1.4'
S S 0.1246 0.1234 'International Tables Vol C Tables 4.2.6.8 and 6.1.1.4'
Ni Ni 0.2850 1.1130 'International Tables Vol C Tables 4.2.6.8 and 6.1.1.4'
H H 0.0000 0.0000 'International Tables Vol C Tables 4.2.6.8 and 6.1.1.4'

loop_
_geom_angle_atom_site_label_1
_geom_angle_atom_site_label_2
_geom_angle_atom_site_label_3
_geom_angle
O1 Ni1 N1 165.81(7)
O1 Ni1 N2 95.87(7)
N1 Ni1 N2 89.66(7)
O1 Ni1 S2 81.58(5)
N1 Ni1 S2 96.97(6)
N2 Ni1 S2 162.38(5)
C16 S2 Ni1 106.64(8)
C16 S1 C17 106.90(12)
C1 N1 C6 117.9(2)
C1 N1 Ni1 130.14(13)
C6 N1 Ni1 111.92(12)
C9 N2 C8 117.5(2)
C9 N2 Ni1 124.05(14)
C8 N2 Ni1 117.81(13)
N1 C1 C5 125.3(2)
N1 C1 C2 125.0(2)
C5 C1 C2 109.7(2)
C3B C2 C1 105.6(4)
C3A C2 C1 103.5(2)
C2 C3A C4 103.4(2)
C4 C3B C2 106.6(6)
C3B C4 C5 107.6(4)
C5 C4 C3A 105.6(2)
C16 C5 C1 125.5(2)
C16 C5 C4 125.9(2)
C1 C5 C4 108.1(2)
N1 C6 C7 112.3(2)
C8 C7 C6 110.8(2)
N2 C8 C7 110.9(2)
N2 C9 C10 125.3(2)
C11 C10 C15 118.6(2)
C11 C10 C9 118.2(2)
C15 C10 C9 123.2(2)
C12 C11 C10 120.7(3)
C11 C12 C13 120.9(2)
C14 C13 C12 119.8(2)
C13 C14 C15 120.7(2)
O1 C15 C10 122.9(2)
O1 C15 C14 117.8(2)
C10 C15 C14 119.2(2)
C5 C16 S2 127.7(2)
C5 C16 S1 115.26(15)
S2 C16 S1 117.00(12)
C15 O1 Ni1 126.99(13)

loop_
_geom_bond_atom_site_label_1
_geom_bond_atom_site_label_2
_geom_bond_distance
Ni1 O1 1.887(2)
Ni1 N1 1.904(2)
Ni1 N2 1.930(2)
Ni1 S2 2.1873(10)
S2 C16 1.736(2)
S1 C16 1.773(2)
S1 C17 1.824(3)
N1 C1 1.313(2)
N1 C6 1.487(3)
N2 C9 1.293(2)
N2 C8 1.521(3)
C1 C5 1.439(3)
C1 C2 1.546(3)
C2 C3B 1.544(10)
C2 C3A 1.546(4)
C3A C4 1.567(4)
C3B C4 1.503(10)
C4 C5 1.533(3)
C5 C16 1.398(3)
C6 C7 1.548(3)
C7 C8 1.526(3)
C9 C10 1.478(3)
C10 C11 1.420(3)
C10 C15 1.434(3)
C11 C12 1.404(4)
C12 C13 1.416(4)
C13 C14 1.377(3)
C14 C15 1.451(3)
C15 O1 1.312(2)
